data_1566789
loop_
_publ_author_name
'Ringstr\"om, Rasmus'
'Edhborg, Fredrik'
'Schroeder, Zachary W.'
'Chen, Lan'
'Ferguson, Michael J.'
'Tykwinski, Rik R.'
'Albinsson, Bo'

_publ_section_title
;
 Molecular rotational conformation controls the rate of singlet fission
 and triplet decay in pentacene dimers
;
_journal_name_full 'Chemical Science'
_journal_paper_doi 10.1039/D1SC06285A
_journal_year 2022
_chemical_formula_moiety 'C106 H134 Si4, 0.65(C H2 Cl2)'
_chemical_formula_sum 'C106.65 H135.3 Cl1.3 Si4'
_chemical_formula_weight 1575.69
_chemical_name_common PD3
_chemical_name_systematic
'[{2,5-bis[tris(2-methylpropyl)silyl]benzene-1,4-diyl}bis(ethyne-2,1-diylpentacene-13,6-diylethyne-2,1-diyl)]bis[tris(2-methylpropyl)silane]?0.65CH2Cl2 solvate'
_space_group_crystal_system monoclinic
_space_group_IT_number 14
_space_group_name_Hall '-P 2ybc'
_space_group_name_H-M_alt 'P 1 21/c 1'
_atom_sites_solution_hydrogens geom
_atom_sites_solution_primary dual
_audit_creation_method SHELXL-2018/3
_audit_update_record
;
2021-07-27 deposited with the CCDC.	2022-04-12 downloaded from the CCDC.
;
_cell_angle_alpha 90
_cell_angle_beta 91.616(2)
_cell_angle_gamma 90
_cell_formula_units_Z 2
_cell_length_a 8.0655(3)
_cell_length_b 14.6582(5)
_cell_length_c 41.1040(12)
_cell_measurement_reflns_used 6037
_cell_measurement_temperature 173(2)
_cell_measurement_theta_max 69.54
_cell_measurement_theta_min 3.20
_cell_volume 4857.6(3)
_computing_cell_refinement 'Bruker SAINT'
_computing_data_collection 'Bruker APEX2'
_computing_data_reduction 'Bruker SAINT'
_computing_molecular_graphics 'Bruker SHELXTL'
_computing_publication_material 'Bruker SHELXTL'
_computing_structure_refinement 'SHELXL-2018/3 (Sheldrick, 2018)'
_computing_structure_solution 'SHELXT-2014/5 (Sheldrick, 2015)'
_diffrn_ambient_temperature 173(2)
_diffrn_measured_fraction_theta_full 0.991
_diffrn_measured_fraction_theta_max 0.986
_diffrn_measurement_device_type 'Bruker APEX-II CCD'
_diffrn_measurement_method '\f and \w scans'
_diffrn_radiation_type CuK\a
_diffrn_radiation_wavelength 1.54178
_diffrn_reflns_av_R_equivalents 0.0872
_diffrn_reflns_av_unetI/netI 0.0485
_diffrn_reflns_Laue_measured_fraction_full 0.991
_diffrn_reflns_Laue_measured_fraction_max 0.986
_diffrn_reflns_limit_h_max 9
_diffrn_reflns_limit_h_min -9
_diffrn_reflns_limit_k_max 17
_diffrn_reflns_limit_k_min -17
_diffrn_reflns_limit_l_max 50
_diffrn_reflns_limit_l_min -50
_diffrn_reflns_number 70805
_diffrn_reflns_point_group_measured_fraction_full 0.991
_diffrn_reflns_point_group_measured_fraction_max 0.986
_diffrn_reflns_theta_full 67.679
_diffrn_reflns_theta_max 70.321
_diffrn_reflns_theta_min 2.150
_exptl_absorpt_coefficient_mu 1.222
_exptl_absorpt_correction_T_max 1.0000
_exptl_absorpt_correction_T_min 0.6947
_exptl_absorpt_correction_type numerical
_exptl_absorpt_process_details
; 
 SADABS 2016/2: Krause, L., Herbst-Irmer, R., Sheldrick G.M. & Stalke D., 
 J. Appl. Cryst. 48 (2015) 3-10 
;
_exptl_crystal_colour blue
_exptl_crystal_density_diffrn 1.077
_exptl_crystal_description rod
_exptl_crystal_F_000 1707
_exptl_crystal_recrystallization_method 'Re-crystallisation from solvent: CH2Cl2 layer with MeOH'
_exptl_crystal_size_max 0.301
_exptl_crystal_size_mid 0.043
_exptl_crystal_size_min 0.021
_refine_diff_density_max 0.352
_refine_diff_density_min -0.354
_refine_diff_density_rms 0.045
_refine_ls_extinction_coef 0.00049(8)
_refine_ls_extinction_expression Fc^*^=kFc[1+0.001xFc^2^\l^3^/sin(2\q)]^-1/4^
_refine_ls_extinction_method 'SHELXL-2018/3 (Sheldrick 2018)'
_refine_ls_goodness_of_fit_ref 1.036
_refine_ls_hydrogen_treatment constr
_refine_ls_matrix_type full
_refine_ls_number_parameters 527
_refine_ls_number_reflns 9154
_refine_ls_number_restraints 15
_refine_ls_restrained_S_all 1.039
_refine_ls_R_factor_all 0.0703
_refine_ls_R_factor_gt 0.0520
_refine_ls_shift/su_max 0.002
_refine_ls_shift/su_mean 0.000
_refine_ls_structure_factor_coef Fsqd
_refine_ls_weighting_details 'w=1/[\s^2^(Fo^2^)+(0.0639P)^2^+1.8403P] where P=(Fo^2^+2Fc^2^)/3'
_refine_ls_weighting_scheme calc
_refine_ls_wR_factor_gt 0.1300
_refine_ls_wR_factor_ref 0.1413
_reflns_Friedel_coverage 0.000
_reflns_number_gt 7006
_reflns_number_total 9154
_reflns_threshold_expression 'I > 2\s(I)'
_cod_data_source_file d1sc06285a2.cif
_cod_data_source_block rrt2053
_cod_original_sg_symbol_H-M 'P 21/c'
_cod_original_formula_sum 'C106.65 H135.30 Cl1.30 Si4'
_cod_database_code 1566789
_shelx_shelxl_version_number 2018/3
_shelx_space_group_comment
; 
The symmetry employed for this shelxl refinement is uniquely defined 
by the following loop, which should always be used as a source of 
symmetry information in preference to the above space-group names. 
They are only intended as comments. 
;
_shelx_estimated_absorpt_t_min 0.710
_shelx_estimated_absorpt_t_max 0.975

loop_
_space_group_symop_operation_xyz
'x, y, z'
'-x, y+1/2, -z+1/2'
'-x, -y, -z'
'x, -y-1/2, z-1/2'

loop_
_atom_site_label
_atom_site_type_symbol
_atom_site_fract_x
_atom_site_fract_y
_atom_site_fract_z
_atom_site_U_iso_or_equiv
_atom_site_adp_type
_atom_site_occupancy
_atom_site_site_symmetry_order
_atom_site_calc_flag
_atom_site_refinement_flags_posn
_atom_site_refinement_flags_adp
_atom_site_refinement_flags_occupancy
_atom_site_disorder_assembly
_atom_site_disorder_group
Si1 Si 0.35419(7) 0.57847(4) 0.57010(2) 0.03172(15) Uani 1 1 d D . . . .
Si2 Si 0.18864(7) -0.11160(4) 0.71040(2) 0.03238(15) Uani 1 1 d . . . . .
C1 C 0.4540(2) 0.43934(13) 0.52394(4) 0.0253(4) Uani 1 1 d . . . . .
C2 C 0.4375(2) 0.53328(13) 0.53041(4) 0.0247(4) Uani 1 1 d . . . . .
C3 C 0.4853(2) 0.59174(13) 0.50570(4) 0.0263(4) Uani 1 1 d . . . . .
H3 H 0.476468 0.655651 0.509070 0.032 Uiso 1 1 calc R U . . .
C4 C 0.4121(2) 0.37124(14) 0.54740(5) 0.0308(4) Uani 1 1 d . . . . .
C5 C 0.3844(3) 0.31018(14) 0.56602(5) 0.0342(5) Uani 1 1 d . . . . .
C6 C 0.2652(3) 0.03331(14) 0.65977(5) 0.0347(5) Uani 1 1 d . . . . .
C7 C 0.2328(3) -0.02161(15) 0.68071(5) 0.0365(5) Uani 1 1 d . . . . .
C8 C 0.3554(3) 0.23919(14) 0.58909(5) 0.0341(5) Uani 1 1 d . . . . .
C9 C 0.4789(3) 0.22043(14) 0.61326(5) 0.0333(4) Uani 1 1 d . . . . .
C10 C 0.6297(3) 0.26777(14) 0.61479(5) 0.0370(5) Uani 1 1 d . . . . .
H10 H 0.648208 0.314519 0.599303 0.044 Uiso 1 1 calc R U . . .
C11 C 0.7526(3) 0.24921(14) 0.63793(5) 0.0365(5) Uani 1 1 d . . . . .
C12 C 0.9068(3) 0.29689(16) 0.63906(6) 0.0432(5) Uani 1 1 d . . . . .
H12 H 0.925094 0.344528 0.623913 0.052 Uiso 1 1 calc R U . . .
C13 C 1.0278(3) 0.27557(16) 0.66134(6) 0.0451(5) Uani 1 1 d . . . . .
H13 H 1.130195 0.307626 0.661512 0.054 Uiso 1 1 calc R U . . .
C14 C 1.0014(3) 0.20502(17) 0.68452(6) 0.0461(6) Uani 1 1 d . . . . .
H14 H 1.086146 0.190905 0.700232 0.055 Uiso 1 1 calc R U . . .
C15 C 0.8569(3) 0.15791(16) 0.68443(5) 0.0422(5) Uani 1 1 d . . . . .
H15 H 0.842450 0.110903 0.700004 0.051 Uiso 1 1 calc R U . . .
C16 C 0.7258(3) 0.17753(14) 0.66134(5) 0.0361(5) Uani 1 1 d . . . . .
C17 C 0.5769(3) 0.13022(14) 0.66020(5) 0.0359(5) Uani 1 1 d . . . . .
H17 H 0.559609 0.083377 0.675711 0.043 Uiso 1 1 calc R U . . .
C18 C 0.4504(3) 0.14911(13) 0.63687(5) 0.0321(4) Uani 1 1 d . . . . .
C19 C 0.2984(3) 0.10019(14) 0.63542(5) 0.0329(4) Uani 1 1 d . . . . .
C20 C 0.1761(3) 0.11796(14) 0.61069(5) 0.0330(4) Uani 1 1 d . . . . .
C21 C 0.0246(3) 0.07073(14) 0.60858(5) 0.0371(5) Uani 1 1 d . . . . .
H21 H 0.004243 0.023839 0.623913 0.044 Uiso 1 1 calc R U . . .
C22 C -0.0957(3) 0.08999(15) 0.58503(5) 0.0390(5) Uani 1 1 d . . . . .
C23 C -0.2513(3) 0.04326(17) 0.58322(6) 0.0469(6) Uani 1 1 d . . . . .
H23 H -0.272886 -0.003813 0.598413 0.056 Uiso 1 1 calc R U . . .
C24 C -0.3686(3) 0.06483(19) 0.56025(7) 0.0557(7) Uani 1 1 d . . . . .
H24 H -0.470619 0.032392 0.559425 0.067 Uiso 1 1 calc R U . . .
C25 C -0.3405(3) 0.13572(19) 0.53732(7) 0.0567(7) Uani 1 1 d . . . . .
H25 H -0.424137 0.150587 0.521468 0.068 Uiso 1 1 calc R U . . .
C26 C -0.1957(3) 0.18179(18) 0.53802(6) 0.0514(6) Uani 1 1 d . . . . .
H26 H -0.178760 0.228813 0.522561 0.062 Uiso 1 1 calc R U . . .
C27 C -0.0667(3) 0.16120(16) 0.56164(5) 0.0414(5) Uani 1 1 d . . . . .
C28 C 0.0822(3) 0.20764(15) 0.56312(5) 0.0405(5) Uani 1 1 d . . . . .
H28 H 0.101830 0.253767 0.547461 0.049 Uiso 1 1 calc R U . . .
C29 C 0.2057(3) 0.18901(14) 0.58701(5) 0.0342(5) Uani 1 1 d . . . . .
C30 C 0.5033(3) 0.54187(17) 0.60393(5) 0.0392(5) Uani 1 1 d D . . . .
H30A H 0.557436 0.484776 0.596953 0.047 Uiso 0.747(5) 1 calc R U P A 1
H30B H 0.591061 0.588914 0.605985 0.047 Uiso 0.747(5) 1 calc R U P A 1
H30C H 0.529509 0.476598 0.600618 0.047 Uiso 0.253(5) 1 calc R U P A 2
H30D H 0.607732 0.576426 0.601534 0.047 Uiso 0.253(5) 1 calc R U P A 2
C31A C 0.4345(6) 0.5253(4) 0.63836(8) 0.0423(11) Uani 0.747(5) 1 d D . P A 1
H31A H 0.341902 0.480101 0.636610 0.051 Uiso 0.747(5) 1 calc R U P A 1
C32A C 0.3693(5) 0.6127(3) 0.65253(8) 0.0623(12) Uani 0.747(5) 1 d D . P A 1
H32A H 0.282215 0.637670 0.638002 0.075 Uiso 0.747(5) 1 calc R U P A 1
H32B H 0.323433 0.600321 0.673911 0.075 Uiso 0.747(5) 1 calc R U P A 1
H32C H 0.459936 0.656982 0.654900 0.075 Uiso 0.747(5) 1 calc R U P A 1
C33A C 0.5707(6) 0.4872(3) 0.66139(8) 0.0699(14) Uani 0.747(5) 1 d D . P A 1
H33A H 0.613999 0.430314 0.652398 0.084 Uiso 0.747(5) 1 calc R U P A 1
H33B H 0.660838 0.531755 0.663738 0.084 Uiso 0.747(5) 1 calc R U P A 1
H33C H 0.524335 0.475094 0.682748 0.084 Uiso 0.747(5) 1 calc R U P A 1
C31B C 0.4488(19) 0.5535(10) 0.6386(3) 0.046(5) Uiso 0.253(5) 1 d D . P A 2
H31B H 0.383504 0.611101 0.640532 0.056 Uiso 0.253(5) 1 calc R U P A 2
C32B C 0.3407(17) 0.4727(9) 0.6457(3) 0.078(4) Uiso 0.253(5) 1 d D . P A 2
H32D H 0.246004 0.471488 0.630244 0.094 Uiso 0.253(5) 1 calc R U P A 2
H32E H 0.405212 0.416455 0.643596 0.094 Uiso 0.253(5) 1 calc R U P A 2
H32F H 0.300612 0.477572 0.667914 0.094 Uiso 0.253(5) 1 calc R U P A 2
C33B C 0.593(2) 0.5544(17) 0.6623(5) 0.131(8) Uiso 0.253(5) 1 d D . P A 2
H33D H 0.663757 0.606839 0.657824 0.157 Uiso 0.253(5) 1 calc R U P A 2
H33E H 0.551737 0.559055 0.684457 0.157 Uiso 0.253(5) 1 calc R U P A 2
H33F H 0.656336 0.497939 0.660138 0.157 Uiso 0.253(5) 1 calc R U P A 2
C34 C 0.1461(3) 0.52334(18) 0.57600(5) 0.0431(5) Uani 1 1 d . . . . .
H34A H 0.165701 0.460230 0.583773 0.052 Uiso 1 1 calc R U . . .
H34B H 0.090344 0.556561 0.593585 0.052 Uiso 1 1 calc R U . . .
C35 C 0.0258(3) 0.5189(2) 0.54655(6) 0.0495(6) Uani 1 1 d . . . . .
H35 H 0.087990 0.493382 0.527915 0.059 Uiso 1 1 calc R U . . .
C36 C -0.1184(3) 0.4549(2) 0.55282(8) 0.0694(8) Uani 1 1 d . . . . .
H36A H -0.075495 0.394946 0.559362 0.083 Uiso 1 1 calc R U . . .
H36B H -0.185461 0.479946 0.570233 0.083 Uiso 1 1 calc R U . . .
H36C H -0.187257 0.448749 0.532914 0.083 Uiso 1 1 calc R U . . .
C37 C -0.0377(4) 0.6112(2) 0.53651(8) 0.0787(10) Uani 1 1 d . . . . .
H37A H 0.056151 0.651739 0.532540 0.094 Uiso 1 1 calc R U . . .
H37B H -0.106305 0.605421 0.516552 0.094 Uiso 1 1 calc R U . . .
H37C H -0.104509 0.636618 0.553871 0.094 Uiso 1 1 calc R U . . .
C38A C 0.3198(4) 0.70448(19) 0.57036(9) 0.0393(8) Uani 0.774(4) 1 d D . P B 1
H38A H 0.295255 0.723558 0.547632 0.047 Uiso 0.774(4) 1 calc R U P B 1
H38B H 0.218647 0.716240 0.582790 0.047 Uiso 0.774(4) 1 calc R U P B 1
C39A C 0.4569(4) 0.7677(2) 0.58413(7) 0.0426(8) Uani 0.774(4) 1 d D . P B 1
H39A H 0.505995 0.737925 0.604058 0.051 Uiso 0.774(4) 1 calc R U P B 1
C40A C 0.3860(5) 0.8584(3) 0.59429(12) 0.0736(13) Uani 0.774(4) 1 d D . P B 1
H40A H 0.296562 0.848141 0.609520 0.088 Uiso 0.774(4) 1 calc R U P B 1
H40B H 0.473469 0.895108 0.604907 0.088 Uiso 0.774(4) 1 calc R U P B 1
H40C H 0.342045 0.890690 0.575044 0.088 Uiso 0.774(4) 1 calc R U P B 1
C41A C 0.5952(4) 0.7820(3) 0.56062(9) 0.0579(10) Uani 0.774(4) 1 d D . P B 1
H41A H 0.640036 0.722704 0.554232 0.069 Uiso 0.774(4) 1 calc R U P B 1
H41B H 0.551915 0.814055 0.541262 0.069 Uiso 0.774(4) 1 calc R U P B 1
H41C H 0.683339 0.818473 0.571125 0.069 Uiso 0.774(4) 1 calc R U P B 1
C38B C 0.3668(18) 0.7082(5) 0.5614(3) 0.044(4) Uiso 0.226(4) 1 d D . P B 2
H38C H 0.485385 0.722742 0.558596 0.053 Uiso 0.226(4) 1 calc R U P B 2
H38D H 0.310374 0.718454 0.539980 0.053 Uiso 0.226(4) 1 calc R U P B 2
C39B C 0.2978(15) 0.7810(8) 0.5851(3) 0.057(3) Uiso 0.226(4) 1 d D . P B 2
H39B H 0.201784 0.753388 0.596400 0.068 Uiso 0.226(4) 1 calc R U P B 2
C40B C 0.244(2) 0.8699(11) 0.5717(5) 0.102(6) Uiso 0.226(4) 1 d D . P B 2
H40D H 0.159956 0.860354 0.554403 0.122 Uiso 0.226(4) 1 calc R U P B 2
H40E H 0.197640 0.907001 0.589028 0.122 Uiso 0.226(4) 1 calc R U P B 2
H40F H 0.339938 0.901538 0.562741 0.122 Uiso 0.226(4) 1 calc R U P B 2
C41B C 0.426(2) 0.8108(13) 0.6109(4) 0.089(5) Uiso 0.226(4) 1 d D . P B 2
H41D H 0.472282 0.756827 0.621941 0.106 Uiso 0.226(4) 1 calc R U P B 2
H41E H 0.515036 0.844564 0.600577 0.106 Uiso 0.226(4) 1 calc R U P B 2
H41F H 0.372739 0.850027 0.626864 0.106 Uiso 0.226(4) 1 calc R U P B 2
C42 C 0.3975(3) -0.13967(17) 0.72913(6) 0.0435(5) Uani 1 1 d . . . . .
H42A H 0.468591 -0.160190 0.711303 0.052 Uiso 1 1 calc R U . . .
H42B H 0.445654 -0.081923 0.737568 0.052 Uiso 1 1 calc R U . . .
C43 C 0.4148(3) -0.21050(17) 0.75652(6) 0.0432(5) Uani 1 1 d . . . . .
H43 H 0.330935 -0.196215 0.773235 0.052 Uiso 1 1 calc R U . . .
C44 C 0.5866(3) -0.2060(2) 0.77284(7) 0.0619(7) Uani 1 1 d . . . . .
H44A H 0.607280 -0.143969 0.780918 0.074 Uiso 1 1 calc R U . . .
H44B H 0.592622 -0.248986 0.791086 0.074 Uiso 1 1 calc R U . . .
H44C H 0.670490 -0.221995 0.757022 0.074 Uiso 1 1 calc R U . . .
C45 C 0.3821(4) -0.30623(18) 0.74397(7) 0.0570(7) Uani 1 1 d . . . . .
H45A H 0.271493 -0.308826 0.733494 0.068 Uiso 1 1 calc R U . . .
H45B H 0.465685 -0.322377 0.728113 0.068 Uiso 1 1 calc R U . . .
H45C H 0.387817 -0.349368 0.762177 0.068 Uiso 1 1 calc R U . . .
C46 C 0.0904(3) -0.20755(16) 0.68644(5) 0.0416(5) Uani 1 1 d . . . . .
H46A H 0.180659 -0.243898 0.677016 0.050 Uiso 1 1 calc R U . . .
H46B H 0.033193 -0.247616 0.701943 0.050 Uiso 1 1 calc R U . . .
C47 C -0.0343(3) -0.18389(17) 0.65870(6) 0.0478(6) Uani 1 1 d . . . . .
H47 H 0.025896 -0.145368 0.642800 0.057 Uiso 1 1 calc R U . . .
C48 C -0.0911(4) -0.2699(2) 0.64060(8) 0.0791(10) Uani 1 1 d . . . . .
H48A H 0.006127 -0.304402 0.633816 0.095 Uiso 1 1 calc R U . . .
H48B H -0.157188 -0.307740 0.655010 0.095 Uiso 1 1 calc R U . . .
H48C H -0.158576 -0.252771 0.621365 0.095 Uiso 1 1 calc R U . . .
C49 C -0.1798(4) -0.1297(2) 0.66939(8) 0.0761(9) Uani 1 1 d . . . . .
H49A H -0.140737 -0.074918 0.680929 0.091 Uiso 1 1 calc R U . . .
H49B H -0.247824 -0.111803 0.650309 0.091 Uiso 1 1 calc R U . . .
H49C H -0.246436 -0.166772 0.683954 0.091 Uiso 1 1 calc R U . . .
C50 C 0.0439(3) -0.07244(16) 0.74250(5) 0.0401(5) Uani 1 1 d . . . . .
H50A H -0.046980 -0.038201 0.731360 0.048 Uiso 1 1 calc R U . . .
H50B H -0.006312 -0.127614 0.752006 0.048 Uiso 1 1 calc R U . . .
C51 C 0.1086(3) -0.01354(16) 0.77069(5) 0.0440(5) Uani 1 1 d . . . . .
H51 H 0.202644 -0.046710 0.781796 0.053 Uiso 1 1 calc R U . . .
C52 C 0.1722(4) 0.07794(19) 0.75954(7) 0.0616(7) Uani 1 1 d . . . . .
H52A H 0.258783 0.068640 0.743617 0.074 Uiso 1 1 calc R U . . .
H52B H 0.080699 0.112859 0.749491 0.074 Uiso 1 1 calc R U . . .
H52C H 0.218389 0.111628 0.778294 0.074 Uiso 1 1 calc R U . . .
C53 C -0.0258(4) 0.00151(19) 0.79543(6) 0.0603(7) Uani 1 1 d . . . . .
H53A H -0.067491 -0.057633 0.802745 0.072 Uiso 1 1 calc R U . . .
H53B H 0.020609 0.035300 0.814137 0.072 Uiso 1 1 calc R U . . .
H53C H -0.117081 0.036530 0.785335 0.072 Uiso 1 1 calc R U . . .

loop_
_atom_site_aniso_label
_atom_site_aniso_U_11
_atom_site_aniso_U_22
_atom_site_aniso_U_33
_atom_site_aniso_U_23
_atom_site_aniso_U_13
_atom_site_aniso_U_12
Si1 0.0276(3) 0.0439(3) 0.0236(3) -0.0040(2) -0.0014(2) 0.0021(2)
Si2 0.0352(3) 0.0350(3) 0.0270(3) 0.0102(2) 0.0017(2) -0.0019(2)
C1 0.0235(8) 0.0306(10) 0.0214(8) 0.0057(7) -0.0032(7) -0.0029(7)
C2 0.0214(8) 0.0319(10) 0.0206(8) 0.0027(7) -0.0018(7) -0.0006(7)
C3 0.0281(9) 0.0265(10) 0.0240(9) 0.0031(7) -0.0034(8) -0.0013(7)
C4 0.0331(10) 0.0334(11) 0.0257(9) 0.0031(8) -0.0006(8) -0.0031(8)
C5 0.0397(11) 0.0354(11) 0.0275(10) 0.0055(8) 0.0013(9) -0.0040(9)
C6 0.0437(11) 0.0318(11) 0.0288(10) 0.0053(8) 0.0051(9) 0.0003(9)
C7 0.0400(11) 0.0391(12) 0.0304(10) 0.0055(9) 0.0021(9) 0.0004(9)
C8 0.0451(12) 0.0309(11) 0.0265(9) 0.0078(8) 0.0046(9) -0.0014(9)
C9 0.0450(12) 0.0289(10) 0.0260(9) 0.0053(8) 0.0034(9) -0.0010(8)
C10 0.0466(12) 0.0323(11) 0.0321(10) 0.0058(8) 0.0019(10) -0.0028(9)
C11 0.0450(12) 0.0330(11) 0.0316(10) 0.0018(9) 0.0018(9) 0.0011(9)
C12 0.0467(13) 0.0393(13) 0.0437(12) 0.0033(10) 0.0015(11) -0.0029(10)
C13 0.0411(12) 0.0449(13) 0.0492(13) -0.0030(11) -0.0024(11) -0.0013(10)
C14 0.0445(13) 0.0531(15) 0.0404(12) -0.0020(11) -0.0062(11) 0.0073(11)
C15 0.0507(13) 0.0432(13) 0.0324(11) 0.0031(9) -0.0017(10) 0.0070(10)
C16 0.0450(12) 0.0345(11) 0.0287(10) 0.0016(8) 0.0017(9) 0.0045(9)
C17 0.0489(12) 0.0337(11) 0.0250(9) 0.0060(8) 0.0008(9) 0.0024(9)
C18 0.0437(11) 0.0283(10) 0.0243(9) 0.0039(8) 0.0045(9) 0.0008(8)
C19 0.0451(12) 0.0301(10) 0.0238(9) 0.0064(8) 0.0050(9) -0.0008(8)
C20 0.0461(12) 0.0274(10) 0.0256(9) 0.0047(8) 0.0052(9) -0.0009(8)
C21 0.0475(12) 0.0316(11) 0.0323(10) 0.0056(8) 0.0051(10) -0.0039(9)
C22 0.0466(12) 0.0357(12) 0.0348(11) 0.0026(9) 0.0040(10) -0.0046(9)
C23 0.0501(13) 0.0406(13) 0.0501(13) 0.0054(10) 0.0018(11) -0.0079(10)
C24 0.0482(14) 0.0549(16) 0.0638(17) 0.0031(13) -0.0038(13) -0.0096(12)
C25 0.0536(15) 0.0610(17) 0.0545(15) 0.0068(13) -0.0134(13) -0.0061(12)
C26 0.0548(14) 0.0543(15) 0.0444(13) 0.0120(11) -0.0089(12) -0.0067(12)
C27 0.0488(13) 0.0412(13) 0.0342(11) 0.0052(9) -0.0020(10) -0.0038(10)
C28 0.0503(13) 0.0413(12) 0.0297(10) 0.0117(9) -0.0016(10) -0.0049(10)
C29 0.0447(12) 0.0327(11) 0.0255(9) 0.0076(8) 0.0038(9) -0.0034(9)
C30 0.0325(10) 0.0579(14) 0.0270(10) -0.0038(9) -0.0011(9) -0.0004(10)
C31A 0.055(2) 0.047(3) 0.0247(16) 0.0024(15) -0.0081(13) -0.008(2)
C32A 0.075(3) 0.082(3) 0.0303(16) -0.0012(17) 0.0106(17) 0.025(2)
C33A 0.101(3) 0.078(3) 0.0296(16) -0.0036(17) -0.0229(19) 0.032(2)
C34 0.0275(10) 0.0688(16) 0.0333(11) -0.0101(11) 0.0042(9) 0.0007(10)
C35 0.0254(10) 0.0833(19) 0.0397(12) -0.0161(12) -0.0026(10) 0.0018(11)
C36 0.0338(13) 0.098(2) 0.076(2) -0.0158(17) -0.0023(14) -0.0094(14)
C37 0.0585(17) 0.098(3) 0.077(2) -0.0025(19) -0.0345(17) 0.0048(17)
C38A 0.0390(19) 0.0414(18) 0.0376(18) -0.0090(13) 0.0040(16) 0.0027(13)
C39A 0.0520(18) 0.0393(16) 0.0364(15) -0.0030(12) 0.0035(14) -0.0078(13)
C40A 0.076(3) 0.052(2) 0.094(3) -0.029(2) 0.029(3) -0.014(2)
C41A 0.0484(19) 0.063(2) 0.063(2) -0.0142(17) 0.0070(17) -0.0152(16)
C42 0.0374(11) 0.0517(14) 0.0415(12) 0.0157(10) 0.0008(10) -0.0021(10)
C43 0.0394(12) 0.0534(14) 0.0368(11) 0.0127(10) -0.0012(10) 0.0042(10)
C44 0.0535(15) 0.0733(19) 0.0578(16) 0.0153(14) -0.0166(14) 0.0013(14)
C45 0.0640(16) 0.0553(16) 0.0513(15) 0.0156(12) -0.0072(13) 0.0033(13)
C46 0.0474(13) 0.0407(12) 0.0367(11) 0.0063(9) 0.0018(10) -0.0008(10)
C47 0.0517(14) 0.0549(15) 0.0365(12) 0.0047(11) -0.0039(11) -0.0060(11)
C48 0.079(2) 0.088(2) 0.069(2) -0.0174(17) -0.0240(18) -0.0041(18)
C49 0.0561(17) 0.102(3) 0.0690(19) -0.0131(18) -0.0185(16) 0.0171(17)
C50 0.0428(12) 0.0449(13) 0.0326(11) 0.0073(9) 0.0033(10) -0.0029(10)
C51 0.0528(14) 0.0468(13) 0.0323(11) 0.0027(10) -0.0008(10) 0.0019(11)
C52 0.083(2) 0.0550(16) 0.0478(14) -0.0031(12) 0.0105(14) -0.0160(14)
C53 0.083(2) 0.0571(17) 0.0415(13) -0.0003(12) 0.0140(14) 0.0038(14)

loop_
_atom_type_symbol
_atom_type_description
_atom_type_scat_dispersion_real
_atom_type_scat_dispersion_imag
_atom_type_scat_source
C C 0.0181 0.0091 'International Tables Vol C Tables 4.2.6.8 and 6.1.1.4'
H H 0.0000 0.0000 'International Tables Vol C Tables 4.2.6.8 and 6.1.1.4'
Si Si 0.2541 0.3302 'International Tables Vol C Tables 4.2.6.8 and 6.1.1.4'
Cl Cl 0.3639 0.7018 'International Tables Vol C Tables 4.2.6.8 and 6.1.1.4'

loop_
_geom_angle_atom_site_label_1
_geom_angle_atom_site_label_2
_geom_angle_atom_site_label_3
_geom_angle
_geom_angle_site_symmetry_1
_geom_angle_site_symmetry_3
_geom_angle_publ_flag
C38A Si1 C34 106.89(14) . . ?
C38A Si1 C30 111.59(13) . . ?
C34 Si1 C30 109.53(10) . . ?
C38A Si1 C2 113.93(14) . . ?
C34 Si1 C2 107.36(9) . . ?
C30 Si1 C2 107.42(9) . . ?
C34 Si1 C38B 119.7(4) . . ?
C30 Si1 C38B 112.3(4) . . ?
C2 Si1 C38B 99.3(4) . . ?
C7 Si2 C50 112.53(10) . . ?
C7 Si2 C42 103.96(10) . . ?
C50 Si2 C42 110.34(10) . . ?
C7 Si2 C46 106.00(10) . . ?
C50 Si2 C46 109.63(10) . . ?
C42 Si2 C46 114.26(11) . . ?
C3 C1 C2 121.24(16) 3_666 . ?
C3 C1 C4 116.91(17) 3_666 . ?
C2 C1 C4 121.84(17) . . ?
C3 C2 C1 115.73(16) . . ?
C3 C2 Si1 121.59(14) . . ?
C1 C2 Si1 122.68(13) . . ?
C2 C3 C1 123.03(17) . 3_666 ?
C5 C4 C1 175.5(2) . . ?
C4 C5 C8 177.8(2) . . ?
C7 C6 C19 177.9(2) . . ?
C6 C7 Si2 175.7(2) . . ?
C9 C8 C29 121.64(18) . . ?
C9 C8 C5 118.81(19) . . ?
C29 C8 C5 119.55(19) . . ?
C10 C9 C8 121.94(18) . . ?
C10 C9 C18 118.77(19) . . ?
C8 C9 C18 119.28(19) . . ?
C11 C10 C9 122.61(19) . . ?
C10 C11 C12 122.3(2) . . ?
C10 C11 C16 118.9(2) . . ?
C12 C11 C16 118.8(2) . . ?
C13 C12 C11 121.3(2) . . ?
C12 C13 C14 120.0(2) . . ?
C15 C14 C13 120.8(2) . . ?
C14 C15 C16 121.3(2) . . ?
C17 C16 C15 123.1(2) . . ?
C17 C16 C11 119.14(19) . . ?
C15 C16 C11 117.8(2) . . ?
C16 C17 C18 122.35(19) . . ?
C17 C18 C19 122.51(18) . . ?
C17 C18 C9 118.20(19) . . ?
C19 C18 C9 119.28(18) . . ?
C18 C19 C20 121.25(17) . . ?
C18 C19 C6 119.66(19) . . ?
C20 C19 C6 119.07(19) . . ?
C21 C20 C19 122.62(18) . . ?
C21 C20 C29 118.16(19) . . ?
C19 C20 C29 119.20(19) . . ?
C22 C21 C20 122.38(19) . . ?
C21 C22 C23 122.5(2) . . ?
C21 C22 C27 119.4(2) . . ?
C23 C22 C27 118.1(2) . . ?
C24 C23 C22 121.3(2) . . ?
C23 C24 C25 120.7(2) . . ?
C26 C25 C24 120.3(2) . . ?
C25 C26 C27 121.3(2) . . ?
C28 C27 C26 122.6(2) . . ?
C28 C27 C22 119.0(2) . . ?
C26 C27 C22 118.4(2) . . ?
C27 C28 C29 122.25(19) . . ?
C28 C29 C8 121.89(18) . . ?
C28 C29 C20 118.78(19) . . ?
C8 C29 C20 119.31(19) . . ?
C31B C30 Si1 117.7(6) . . ?
C31A C30 Si1 118.6(2) . . ?
C32A C31A C33A 108.8(3) . . ?
C32A C31A C30 110.9(4) . . ?
C33A C31A C30 110.5(3) . . ?
C33B C31B C32B 108.8(14) . . ?
C33B C31B C30 112.0(13) . . ?
C32B C31B C30 106.3(10) . . ?
C35 C34 Si1 117.60(16) . . ?
C37 C35 C36 110.2(2) . . ?
C37 C35 C34 112.5(2) . . ?
C36 C35 C34 111.3(2) . . ?
C39A C38A Si1 119.5(2) . . ?
C40A C39A C41A 110.3(3) . . ?
C40A C39A C38A 111.0(3) . . ?
C41A C39A C38A 112.6(3) . . ?
C39B C38B Si1 122.3(8) . . ?
C40B C39B C41B 101.1(13) . . ?
C40B C39B C38B 118.6(11) . . ?
C41B C39B C38B 112.6(11) . . ?
C43 C42 Si2 120.73(16) . . ?
C45 C43 C44 109.8(2) . . ?
C45 C43 C42 111.4(2) . . ?
C44 C43 C42 110.9(2) . . ?
C47 C46 Si2 118.48(16) . . ?
C49 C47 C48 110.8(2) . . ?
C49 C47 C46 113.9(2) . . ?
C48 C47 C46 110.8(2) . . ?
C51 C50 Si2 120.07(16) . . ?
C52 C51 C53 109.1(2) . . ?
C52 C51 C50 112.55(19) . . ?
C53 C51 C50 110.8(2) . . ?

loop_
_geom_bond_atom_site_label_1
_geom_bond_atom_site_label_2
_geom_bond_distance
_geom_bond_site_symmetry_2
_geom_bond_publ_flag
Si1 C38A 1.868(3) . ?
Si1 C34 1.885(2) . ?
Si1 C30 1.890(2) . ?
Si1 C2 1.9009(19) . ?
Si1 C38B 1.938(8) . ?
Si2 C7 1.839(2) . ?
Si2 C50 1.876(2) . ?
Si2 C42 1.878(2) . ?
Si2 C46 1.880(2) . ?
C1 C3 1.402(3) 3_666 ?
C1 C2 1.409(3) . ?
C1 C4 1.435(3) . ?
C2 C3 1.392(2) . ?
C4 C5 1.203(3) . ?
C5 C8 1.431(3) . ?
C6 C7 1.212(3) . ?
C6 C19 1.432(3) . ?
C8 C9 1.414(3) . ?
C8 C29 1.414(3) . ?
C9 C10 1.400(3) . ?
C9 C18 1.449(3) . ?
C10 C11 1.381(3) . ?
C11 C12 1.426(3) . ?
C11 C16 1.445(3) . ?
C12 C13 1.356(3) . ?
C13 C14 1.426(3) . ?
C14 C15 1.354(3) . ?
C15 C16 1.430(3) . ?
C16 C17 1.386(3) . ?
C17 C18 1.408(3) . ?
C18 C19 1.420(3) . ?
C19 C20 1.421(3) . ?
C20 C21 1.405(3) . ?
C20 C29 1.450(3) . ?
C21 C22 1.380(3) . ?
C22 C23 1.430(3) . ?
C22 C27 1.443(3) . ?
C23 C24 1.355(3) . ?
C24 C25 1.425(4) . ?
C25 C26 1.348(3) . ?
C26 C27 1.435(3) . ?
C27 C28 1.380(3) . ?
C28 C29 1.406(3) . ?
C30 C31B 1.511(13) . ?
C30 C31A 1.554(4) . ?
C31A C32A 1.508(6) . ?
C31A C33A 1.535(5) . ?
C31B C33B 1.494(14) . ?
C31B C32B 1.504(13) . ?
C34 C35 1.531(3) . ?
C35 C37 1.500(4) . ?
C35 C36 1.522(4) . ?
C38A C39A 1.538(4) . ?
C39A C40A 1.510(4) . ?
C39A C41A 1.511(4) . ?
C38B C39B 1.558(13) . ?
C39B C40B 1.475(13) . ?
C39B C41B 1.525(13) . ?
C42 C43 1.535(3) . ?
C43 C45 1.516(4) . ?
C43 C44 1.524(3) . ?
C46 C47 1.539(3) . ?
C47 C49 1.494(4) . ?
C47 C48 1.528(4) . ?
C50 C51 1.525(3) . ?
C51 C52 1.511(3) . ?
C51 C53 1.524(3) . ?

loop_
_geom_torsion_atom_site_label_1
_geom_torsion_atom_site_label_2
_geom_torsion_atom_site_label_3
_geom_torsion_atom_site_label_4
_geom_torsion
_geom_torsion_site_symmetry_1
_geom_torsion_site_symmetry_2
_geom_torsion_site_symmetry_3
_geom_torsion_site_symmetry_4
_geom_torsion_publ_flag
C3 C1 C2 C3 -0.2(3) 3_666 . . . ?
C4 C1 C2 C3 178.94(17) . . . . ?
C3 C1 C2 Si1 179.49(13) 3_666 . . . ?
C4 C1 C2 Si1 -1.4(2) . . . . ?
C38A Si1 C2 C3 7.0(2) . . . . ?
C34 Si1 C2 C3 125.13(16) . . . . ?
C30 Si1 C2 C3 -117.15(16) . . . . ?
C38B Si1 C2 C3 -0.2(5) . . . . ?
C38A Si1 C2 C1 -172.65(17) . . . . ?
C34 Si1 C2 C1 -54.50(17) . . . . ?
C30 Si1 C2 C1 63.22(17) . . . . ?
C38B Si1 C2 C1 -179.8(5) . . . . ?
C1 C2 C3 C1 0.2(3) . . . 3_666 ?
Si1 C2 C3 C1 -179.50(14) . . . 3_666 ?
C29 C8 C9 C10 177.8(2) . . . . ?
C5 C8 C9 C10 -1.5(3) . . . . ?
C29 C8 C9 C18 -1.1(3) . . . . ?
C5 C8 C9 C18 179.60(19) . . . . ?
C8 C9 C10 C11 -178.9(2) . . . . ?
C18 C9 C10 C11 0.0(3) . . . . ?
C9 C10 C11 C12 179.1(2) . . . . ?
C9 C10 C11 C16 0.6(3) . . . . ?
C10 C11 C12 C13 -177.9(2) . . . . ?
C16 C11 C12 C13 0.6(3) . . . . ?
C11 C12 C13 C14 -0.8(4) . . . . ?
C12 C13 C14 C15 0.7(4) . . . . ?
C13 C14 C15 C16 -0.5(4) . . . . ?
C14 C15 C16 C17 179.2(2) . . . . ?
C14 C15 C16 C11 0.3(3) . . . . ?
C10 C11 C16 C17 -0.8(3) . . . . ?
C12 C11 C16 C17 -179.4(2) . . . . ?
C10 C11 C16 C15 178.2(2) . . . . ?
C12 C11 C16 C15 -0.4(3) . . . . ?
C15 C16 C17 C18 -178.6(2) . . . . ?
C11 C16 C17 C18 0.3(3) . . . . ?
C16 C17 C18 C19 179.4(2) . . . . ?
C16 C17 C18 C9 0.3(3) . . . . ?
C10 C9 C18 C17 -0.5(3) . . . . ?
C8 C9 C18 C17 178.46(19) . . . . ?
C10 C9 C18 C19 -179.56(19) . . . . ?
C8 C9 C18 C19 -0.6(3) . . . . ?
C17 C18 C19 C20 -177.09(19) . . . . ?
C9 C18 C19 C20 1.9(3) . . . . ?
C17 C18 C19 C6 4.6(3) . . . . ?
C9 C18 C19 C6 -176.38(18) . . . . ?
C18 C19 C20 C21 180.0(2) . . . . ?
C6 C19 C20 C21 -1.7(3) . . . . ?
C18 C19 C20 C29 -1.6(3) . . . . ?
C6 C19 C20 C29 176.78(19) . . . . ?
C19 C20 C21 C22 178.2(2) . . . . ?
C29 C20 C21 C22 -0.3(3) . . . . ?
C20 C21 C22 C23 -178.7(2) . . . . ?
C20 C21 C22 C27 -0.2(3) . . . . ?
C21 C22 C23 C24 178.6(2) . . . . ?
C27 C22 C23 C24 0.1(4) . . . . ?
C22 C23 C24 C25 -0.6(4) . . . . ?
C23 C24 C25 C26 0.6(4) . . . . ?
C24 C25 C26 C27 -0.1(4) . . . . ?
C25 C26 C27 C28 -179.5(3) . . . . ?
C25 C26 C27 C22 -0.5(4) . . . . ?
C21 C22 C27 C28 0.9(3) . . . . ?
C23 C22 C27 C28 179.5(2) . . . . ?
C21 C22 C27 C26 -178.2(2) . . . . ?
C23 C22 C27 C26 0.5(3) . . . . ?
C26 C27 C28 C29 177.9(2) . . . . ?
C22 C27 C28 C29 -1.1(4) . . . . ?
C27 C28 C29 C8 -177.6(2) . . . . ?
C27 C28 C29 C20 0.6(3) . . . . ?
C9 C8 C29 C28 179.7(2) . . . . ?
C5 C8 C29 C28 -1.0(3) . . . . ?
C9 C8 C29 C20 1.5(3) . . . . ?
C5 C8 C29 C20 -179.22(19) . . . . ?
C21 C20 C29 C28 0.1(3) . . . . ?
C19 C20 C29 C28 -178.42(19) . . . . ?
C21 C20 C29 C8 178.4(2) . . . . ?
C19 C20 C29 C8 -0.2(3) . . . . ?
C34 Si1 C30 C31B -52.1(6) . . . . ?
C2 Si1 C30 C31B -168.4(6) . . . . ?
C38B Si1 C30 C31B 83.4(7) . . . . ?
C38A Si1 C30 C31A 84.1(3) . . . . ?
C34 Si1 C30 C31A -34.0(3) . . . . ?
C2 Si1 C30 C31A -150.3(3) . . . . ?
Si1 C30 C31A C32A -64.8(4) . . . . ?
Si1 C30 C31A C33A 174.4(3) . . . . ?
Si1 C30 C31B C33B -159.6(12) . . . . ?
Si1 C30 C31B C32B 81.6(11) . . . . ?
C38A Si1 C34 C35 77.8(2) . . . . ?
C30 Si1 C34 C35 -161.14(18) . . . . ?
C2 Si1 C34 C35 -44.8(2) . . . . ?
C38B Si1 C34 C35 67.1(5) . . . . ?
Si1 C34 C35 C37 -68.4(3) . . . . ?
Si1 C34 C35 C36 167.35(19) . . . . ?
C34 Si1 C38A C39A 147.4(3) . . . . ?
C30 Si1 C38A C39A 27.7(3) . . . . ?
C2 Si1 C38A C39A -94.2(3) . . . . ?
Si1 C38A C39A C40A -157.9(3) . . . . ?
Si1 C38A C39A C41A 77.9(4) . . . . ?
C34 Si1 C38B C39B 58.2(12) . . . . ?
C30 Si1 C38B C39B -72.4(11) . . . . ?
C2 Si1 C38B C39B 174.4(10) . . . . ?
Si1 C38B C39B C40B -153.6(12) . . . . ?
Si1 C38B C39B C41B 88.8(14) . . . . ?
C7 Si2 C42 C43 177.73(19) . . . . ?
C50 Si2 C42 C43 56.8(2) . . . . ?
C46 Si2 C42 C43 -67.2(2) . . . . ?
Si2 C42 C43 C45 70.4(3) . . . . ?
Si2 C42 C43 C44 -167.09(19) . . . . ?
C7 Si2 C46 C47 -39.7(2) . . . . ?
C50 Si2 C46 C47 82.03(19) . . . . ?
C42 Si2 C46 C47 -153.53(17) . . . . ?
Si2 C46 C47 C49 -58.3(3) . . . . ?
Si2 C46 C47 C48 175.9(2) . . . . ?
C7 Si2 C50 C51 -78.30(19) . . . . ?
C42 Si2 C50 C51 37.3(2) . . . . ?
C46 Si2 C50 C51 164.01(17) . . . . ?
Si2 C50 C51 C52 63.5(3) . . . . ?
Si2 C50 C51 C53 -174.05(17) . . . . ?
